data_7715559
loop_
_publ_author_name
'Leong, Derek W.'
'Shao, Yanwu'
'Ni, Zhen'
'Bhuvanesh, Nattamai'
'Ozerov, Oleg V.'

_publ_section_title
;
 A bis(PCN) palladium pincer complex with a remarkably planar
 2,5-diarylpyrazine core.
;
_journal_issue 15
_journal_name_full 'Dalton transactions (Cambridge, England : 2003)'
_journal_page_first 6520
_journal_page_last 6523
_journal_paper_doi 10.1039/d3dt04248k
_journal_volume 53
_journal_year 2024
_chemical_formula_moiety 'C28 H36 Cl2 N2 O2 P2 Pd2, 2(C4 H8 O)'
_chemical_formula_sum 'C36 H52 Cl2 N2 O4 P2 Pd2'
_chemical_formula_weight 922.43
_chemical_properties_physical Air-sensitive,Moisture-sensitive,Oxygen-sensitive
_space_group_crystal_system triclinic
_space_group_IT_number 2
_space_group_name_Hall '-P 1'
_space_group_name_H-M_alt 'P -1'
_atom_sites_solution_hydrogens geom
_atom_sites_solution_primary dual
_audit_creation_date 2019-08-23
_audit_creation_method
;
Olex2 1.2
(compiled 2018.05.29 svn.r3508 for OlexSys, GUI svn.r5506)
;
_audit_update_record
;
2021-09-20 deposited with the CCDC.	2024-03-26 downloaded from the CCDC.
;
_cell_angle_alpha 102.1850(10)
_cell_angle_beta 92.1130(10)
_cell_angle_gamma 92.8890(10)
_cell_formula_units_Z 1
_cell_length_a 7.7920(2)
_cell_length_b 10.0383(3)
_cell_length_c 12.4545(4)
_cell_measurement_reflns_used 9885
_cell_measurement_temperature 110.0
_cell_measurement_theta_max 70.022
_cell_measurement_theta_min 3.635
_cell_volume 949.89(5)
_computing_cell_refinement 'SAINT V8.38 Bruker AXS Inc., Madison, WI, USA.'
_computing_data_reduction 'SAINT V8.38 Bruker AXS Inc., Madison, WI, USA.'
_computing_molecular_graphics 'Olex2 (Dolomanov et al., 2009)'
_computing_publication_material 'Olex2 (Dolomanov et al., 2009)'
_computing_structure_refinement 'ShelXL (Sheldrick, 2015)'
_computing_structure_solution 'ShelXT (Sheldrick, 2015)'
_diffrn_ambient_temperature 110.0
_diffrn_measured_fraction_theta_full 0.994
_diffrn_measured_fraction_theta_max 0.989
_diffrn_measurement_device_type 'Bruker APEX-II CCD'
_diffrn_measurement_method '\f and \w scans'
_diffrn_radiation_type CuK\a
_diffrn_radiation_wavelength 1.54178
_diffrn_reflns_av_R_equivalents 0.0216
_diffrn_reflns_av_unetI/netI 0.0239
_diffrn_reflns_Laue_measured_fraction_full 0.994
_diffrn_reflns_Laue_measured_fraction_max 0.989
_diffrn_reflns_limit_h_max 9
_diffrn_reflns_limit_h_min -9
_diffrn_reflns_limit_k_max 12
_diffrn_reflns_limit_k_min -12
_diffrn_reflns_limit_l_max 15
_diffrn_reflns_limit_l_min -15
_diffrn_reflns_number 10512
_diffrn_reflns_point_group_measured_fraction_full 0.994
_diffrn_reflns_point_group_measured_fraction_max 0.989
_diffrn_reflns_theta_full 67.679
_diffrn_reflns_theta_max 70.017
_diffrn_reflns_theta_min 3.635
_diffrn_standards_number 0
_exptl_absorpt_coefficient_mu 10.051
_exptl_absorpt_correction_T_max 0.3841
_exptl_absorpt_correction_T_min 0.1885
_exptl_absorpt_correction_type multi-scan
_exptl_absorpt_process_details
'SADABS-2016/2 (Bruker,2016/2) was used for absorption correction. wR2(int) was 0.0929 before and 0.0408 after correction. The Ratio of minimum to maximum transmission is 0.4908. The \l/2 correction factor is Not present.'
_exptl_crystal_colour orange
_exptl_crystal_colour_primary orange
_exptl_crystal_density_diffrn 1.613
_exptl_crystal_description block
_exptl_crystal_F_000 470
_exptl_crystal_size_max 0.143
_exptl_crystal_size_mid 0.021
_exptl_crystal_size_min 0.018
_refine_diff_density_max 0.554
_refine_diff_density_min -0.351
_refine_diff_density_rms 0.057
_refine_ls_extinction_method none
_refine_ls_goodness_of_fit_ref 1.076
_refine_ls_hydrogen_treatment constr
_refine_ls_matrix_type full
_refine_ls_number_parameters 261
_refine_ls_number_reflns 3577
_refine_ls_number_restraints 96
_refine_ls_restrained_S_all 1.065
_refine_ls_R_factor_all 0.0181
_refine_ls_R_factor_gt 0.0175
_refine_ls_shift/su_max 0.001
_refine_ls_shift/su_mean 0.000
_refine_ls_structure_factor_coef Fsqd
_refine_ls_weighting_details 'w=1/[\s^2^(Fo^2^)+(0.0146P)^2^+0.6197P] where P=(Fo^2^+2Fc^2^)/3'
_refine_ls_weighting_scheme calc
_refine_ls_wR_factor_gt 0.0434
_refine_ls_wR_factor_ref 0.0443
_reflns_Friedel_coverage 0.000
_reflns_number_gt 3497
_reflns_number_total 3577
_reflns_threshold_expression 'I > 2\s(I)'
_cod_data_source_file d3dt04248k2.cif
_cod_data_source_block yws438
_cod_depositor_comments 'Adding full bibliography for 7715559.cif.'
_cod_database_code 7715559
_shelx_shelxl_version_number 2018/3
_shelx_space_group_comment
;
The symmetry employed for this shelxl refinement is uniquely defined
by the following loop, which should always be used as a source of
symmetry information in preference to the above space-group names.
They are only intended as comments.
;
_shelx_estimated_absorpt_t_max 0.840
_shelx_estimated_absorpt_t_min 0.327
_olex2_refinement_description
;
1. Fixed Uiso
 At 1.2 times of:
  All C(H) groups, All C(H,H) groups
 At 1.5 times of:
  All C(H,H,H) groups
2. Restrained distances
 C15-C16 \\sim C16-C17 \\sim C17-C18
 with sigma of 0.02
 O2-C15 \\sim O2-C18
 with sigma of 0.02
 O2-C16 \\sim O2-C17
 with sigma of 0.02
 C16-C18 \\sim C15-C17
 with sigma of 0.02
3. Rigid bond restraints
 O2, C15, C16, C17, C18
 with sigma for 1-2 distances of 0.01 and sigma for 1-3 distances of 0.01
 O2A, C15A, C16A, C17A, C18A
 with sigma for 1-2 distances of 0.01 and sigma for 1-3 distances of 0.01
4. Uiso/Uaniso restraints and constraints
O2 \\sim C15 \\sim C16 \\sim C17 \\sim C18: within 2A with sigma of 0.02 and
sigma for terminal atoms of 0.04
O2A \\sim C15A \\sim C16A \\sim C17A \\sim C18A: within 2A with sigma of 0.02
and sigma for terminal atoms of 0.04
Uanis(O2) = Uanis(O2A)
5. Same fragment restrains
{O2, C15, C16, C17, C18} sigma for 1-2: 0.01, 1-3: 0.04
as
{O2A, C15A, C16A, C17A, C18A}
6. Others
 Sof(O2A)=Sof(C15A)=Sof(H15C)=Sof(H15D)=Sof(C16A)=Sof(H16C)=Sof(H16D)=
 Sof(C17A)=Sof(H17C)=Sof(H17D)=Sof(C18A)=Sof(H18C)=Sof(H18D)=1-FVAR(1)
 Sof(O2)=Sof(C15)=Sof(H15A)=Sof(H15B)=Sof(C16)=Sof(H16A)=Sof(H16B)=Sof(C17)=
 Sof(H17A)=Sof(H17B)=Sof(C18)=Sof(H18A)=Sof(H18B)=FVAR(1)
7.a Ternary CH refined with riding coordinates:
 C9(H9), C12(H12)
7.b Secondary CH2 refined with riding coordinates:
 C15(H15A,H15B), C16(H16A,H16B), C17(H17A,H17B), C18(H18A,H18B), C15A(H15C,
 H15D), C16A(H16C,H16D), C17A(H17C,H17D), C18A(H18C,H18D)
7.c Aromatic/amide H refined with riding coordinates:
 C3(H3), C4(H4), C5(H5), C8(H8)
7.d Idealised Me refined as rotating group:
 C10(H10A,H10B,H10C), C11(H11A,H11B,H11C), C13(H13A,H13B,H13C), C14(H14A,H14B,
 H14C)
;
_olex2_submission_special_instructions 'No special instructions were received'

loop_
_space_group_symop_operation_xyz
'x, y, z'
'-x, -y, -z'

loop_
_atom_site_label
_atom_site_type_symbol
_atom_site_fract_x
_atom_site_fract_y
_atom_site_fract_z
_atom_site_U_iso_or_equiv
_atom_site_adp_type
_atom_site_occupancy
_atom_site_site_symmetry_order
_atom_site_calc_flag
_atom_site_refinement_flags_posn
_atom_site_refinement_flags_adp
_atom_site_refinement_flags_occupancy
_atom_site_disorder_assembly
_atom_site_disorder_group
Pd1 Pd 0.71809(2) 0.59824(2) 0.25783(2) 0.01677(5) Uani 1 1 d . . . . .
Cl1 Cl 0.77580(6) 0.37963(4) 0.28934(3) 0.02392(10) Uani 1 1 d . . . . .
P1 P 0.85202(6) 0.74130(4) 0.39842(4) 0.01814(9) Uani 1 1 d . . . . .
O1 O 0.78480(16) 0.89479(12) 0.39491(10) 0.0222(3) Uani 1 1 d . . . . .
N1 N 0.58201(18) 0.52787(15) 0.10250(12) 0.0184(3) Uani 1 1 d . . . . .
C1 C 0.6475(2) 0.77128(18) 0.22756(15) 0.0191(3) Uani 1 1 d . . . . .
C2 C 0.6863(2) 0.89604(18) 0.29960(14) 0.0192(3) Uani 1 1 d . . . . .
C3 C 0.6312(2) 1.01719(18) 0.27821(15) 0.0214(4) Uani 1 1 d . . . . .
H3 H 0.660316 1.101729 0.327833 0.026 Uiso 1 1 calc R . . . .
C4 C 0.5317(2) 1.01171(18) 0.18163(15) 0.0218(4) Uani 1 1 d . . . . .
H4 H 0.490986 1.093639 0.166176 0.026 Uiso 1 1 calc R . . . .
C5 C 0.4909(2) 0.88859(18) 0.10758(14) 0.0205(4) Uani 1 1 d . . . . .
H5 H 0.423647 0.886714 0.042015 0.025 Uiso 1 1 calc R . . . .
C6 C 0.5495(2) 0.76764(18) 0.13040(14) 0.0188(3) Uani 1 1 d . . . . .
C7 C 0.5192(2) 0.63095(18) 0.06015(14) 0.0185(3) Uani 1 1 d . . . . .
C8 C 0.5636(2) 0.40002(18) 0.04399(14) 0.0187(3) Uani 1 1 d . . . . .
H8 H 0.607799 0.328463 0.073944 0.022 Uiso 1 1 calc R . . . .
C9 C 0.8104(2) 0.72443(19) 0.53771(15) 0.0228(4) Uani 1 1 d . . . . .
H9 H 0.875471 0.646630 0.553126 0.027 Uiso 1 1 calc R . . . .
C10 C 0.6190(3) 0.6887(2) 0.54577(18) 0.0357(5) Uani 1 1 d . . . . .
H10A H 0.551906 0.762484 0.529184 0.054 Uiso 1 1 calc GR . . . .
H10B H 0.597391 0.677141 0.620374 0.054 Uiso 1 1 calc GR . . . .
H10C H 0.585065 0.603584 0.492918 0.054 Uiso 1 1 calc GR . . . .
C11 C 0.8719(3) 0.8523(2) 0.62357(16) 0.0314(4) Uani 1 1 d . . . . .
H11A H 0.996008 0.869702 0.619121 0.047 Uiso 1 1 calc GR . . . .
H11B H 0.847324 0.838413 0.697172 0.047 Uiso 1 1 calc GR . . . .
H11C H 0.811610 0.930695 0.609416 0.047 Uiso 1 1 calc GR . . . .
C12 C 1.0841(2) 0.76503(19) 0.38900(15) 0.0222(4) Uani 1 1 d . . . . .
H12 H 1.127228 0.847193 0.445668 0.027 Uiso 1 1 calc R . . . .
C13 C 1.1728(3) 0.6405(2) 0.41227(18) 0.0305(4) Uani 1 1 d . . . . .
H13A H 1.169364 0.640233 0.490806 0.046 Uiso 1 1 calc GR . . . .
H13B H 1.292694 0.644716 0.391529 0.046 Uiso 1 1 calc GR . . . .
H13C H 1.112860 0.556900 0.369360 0.046 Uiso 1 1 calc GR . . . .
C14 C 1.1250(3) 0.7896(2) 0.27528(16) 0.0279(4) Uani 1 1 d . . . . .
H14A H 1.097954 0.705500 0.219789 0.042 Uiso 1 1 calc GR . . . .
H14B H 1.247464 0.816891 0.274575 0.042 Uiso 1 1 calc GR . . . .
H14C H 1.055849 0.862283 0.258653 0.042 Uiso 1 1 calc GR . . . .
O2 O 1.2513(14) 0.2302(12) 0.1116(16) 0.0356(11) Uani 0.562(6) 1 d D U P A 1
C15 C 1.1334(10) 0.1260(6) 0.0487(6) 0.0355(14) Uani 0.562(6) 1 d D U P A 1
H15A H 1.112041 0.052276 0.089205 0.043 Uiso 0.562(6) 1 calc R . P A 1
H15B H 1.181606 0.085964 -0.022576 0.043 Uiso 0.562(6) 1 calc R . P A 1
C16 C 0.9672(5) 0.1921(4) 0.0300(3) 0.0361(12) Uani 0.562(6) 1 d D U P A 1
H16A H 0.914165 0.153928 -0.044274 0.043 Uiso 0.562(6) 1 calc R . P A 1
H16B H 0.883432 0.180892 0.085839 0.043 Uiso 0.562(6) 1 calc R . P A 1
C17 C 1.0288(8) 0.3401(6) 0.0422(5) 0.0389(16) Uani 0.562(6) 1 d D U P A 1
H17A H 1.076851 0.357326 -0.026417 0.047 Uiso 0.562(6) 1 calc R . P A 1
H17B H 0.935315 0.402131 0.063836 0.047 Uiso 0.562(6) 1 calc R . P A 1
C18 C 1.1657(6) 0.3550(5) 0.1327(5) 0.0378(12) Uani 0.562(6) 1 d D U P A 1
H18A H 1.247519 0.433383 0.131643 0.045 Uiso 0.562(6) 1 calc R . P A 1
H18B H 1.113877 0.369421 0.205302 0.045 Uiso 0.562(6) 1 calc R . P A 1
O2A O 1.2751(19) 0.2425(17) 0.125(2) 0.0356(11) Uani 0.438(6) 1 d D U P A 2
C15A C 1.2135(8) 0.3690(6) 0.1828(5) 0.0295(13) Uani 0.438(6) 1 d D U P A 2
H15C H 1.310381 0.436091 0.211669 0.035 Uiso 0.438(6) 1 calc R . P A 2
H15D H 1.144080 0.354404 0.244770 0.035 Uiso 0.438(6) 1 calc R . P A 2
C16A C 1.1029(8) 0.4176(6) 0.0963(4) 0.0316(14) Uani 0.438(6) 1 d D U P A 2
H16C H 1.003625 0.465564 0.129665 0.038 Uiso 0.438(6) 1 calc R . P A 2
H16D H 1.171301 0.479720 0.059946 0.038 Uiso 0.438(6) 1 calc R . P A 2
C17A C 1.0434(11) 0.2861(8) 0.0148(6) 0.041(2) Uani 0.438(6) 1 d D U P A 2
H17C H 0.916545 0.271553 0.011851 0.049 Uiso 0.438(6) 1 calc R . P A 2
H17D H 1.081187 0.288162 -0.059893 0.049 Uiso 0.438(6) 1 calc R . P A 2
C18A C 1.1284(14) 0.1765(8) 0.0597(9) 0.039(2) Uani 0.438(6) 1 d D U P A 2
H18C H 1.048752 0.135072 0.105320 0.046 Uiso 0.438(6) 1 calc R . P A 2
H18D H 1.163445 0.103836 -0.000950 0.046 Uiso 0.438(6) 1 calc R . P A 2

loop_
_atom_site_aniso_label
_atom_site_aniso_U_11
_atom_site_aniso_U_22
_atom_site_aniso_U_33
_atom_site_aniso_U_23
_atom_site_aniso_U_13
_atom_site_aniso_U_12
Pd1 0.01882(8) 0.01205(7) 0.01827(7) 0.00131(5) -0.00195(5) -0.00015(5)
Cl1 0.0320(2) 0.0153(2) 0.0245(2) 0.00472(16) -0.00027(17) 0.00147(16)
P1 0.0204(2) 0.0140(2) 0.0189(2) 0.00182(16) -0.00274(16) -0.00045(16)
O1 0.0273(6) 0.0146(6) 0.0228(6) 0.0009(5) -0.0065(5) 0.0011(5)
N1 0.0180(7) 0.0171(7) 0.0191(7) 0.0024(6) -0.0010(6) -0.0014(6)
C1 0.0184(8) 0.0162(8) 0.0223(9) 0.0033(7) 0.0019(7) 0.0004(7)
C2 0.0188(8) 0.0187(8) 0.0187(8) 0.0015(7) -0.0001(7) -0.0002(7)
C3 0.0255(9) 0.0148(8) 0.0225(9) 0.0005(7) 0.0019(7) 0.0006(7)
C4 0.0275(9) 0.0164(8) 0.0225(9) 0.0054(7) 0.0026(7) 0.0037(7)
C5 0.0242(9) 0.0203(9) 0.0174(8) 0.0048(7) 0.0005(7) 0.0023(7)
C6 0.0201(8) 0.0174(8) 0.0183(8) 0.0025(7) 0.0023(7) -0.0006(7)
C7 0.0173(8) 0.0160(8) 0.0215(8) 0.0025(7) 0.0026(7) -0.0004(6)
C8 0.0192(8) 0.0155(8) 0.0209(8) 0.0033(7) 0.0003(7) -0.0005(7)
C9 0.0279(9) 0.0182(9) 0.0212(9) 0.0023(7) 0.0000(7) -0.0013(7)
C10 0.0327(11) 0.0382(12) 0.0324(11) 0.0010(9) 0.0068(9) -0.0103(9)
C11 0.0413(12) 0.0264(10) 0.0230(9) -0.0004(8) -0.0006(8) -0.0079(9)
C12 0.0208(9) 0.0203(9) 0.0238(9) 0.0021(7) -0.0027(7) -0.0018(7)
C13 0.0250(10) 0.0303(11) 0.0359(11) 0.0073(9) -0.0057(8) 0.0043(8)
C14 0.0282(10) 0.0280(10) 0.0267(10) 0.0039(8) 0.0047(8) -0.0014(8)
O2 0.032(3) 0.032(2) 0.044(4) 0.0080(18) 0.0019(19) 0.006(2)
C15 0.033(2) 0.039(4) 0.034(3) 0.008(3) 0.0003(19) 0.004(3)
C16 0.034(2) 0.049(3) 0.0288(19) 0.0143(17) 0.0021(15) 0.0067(19)
C17 0.036(3) 0.042(4) 0.044(3) 0.019(3) 0.008(3) 0.013(3)
C18 0.032(3) 0.038(3) 0.043(3) 0.005(3) 0.012(2) 0.004(2)
O2A 0.032(3) 0.032(2) 0.044(4) 0.0080(18) 0.0019(19) 0.006(2)
C15A 0.033(3) 0.027(3) 0.028(3) 0.004(2) 0.004(2) 0.002(2)
C16A 0.040(3) 0.032(3) 0.026(3) 0.011(2) 0.009(2) 0.014(3)
C17A 0.034(4) 0.047(5) 0.035(3) -0.002(3) -0.005(3) 0.011(3)
C18A 0.039(4) 0.032(4) 0.041(4) 0.001(4) 0.007(3) -0.007(4)

loop_
_atom_type_symbol
_atom_type_description
_atom_type_scat_dispersion_real
_atom_type_scat_dispersion_imag
_atom_type_scat_source
C C 0.0181 0.0091 'International Tables Vol C Tables 4.2.6.8 and 6.1.1.4'
H H 0.0000 0.0000 'International Tables Vol C Tables 4.2.6.8 and 6.1.1.4'
Cl Cl 0.3639 0.7018 'International Tables Vol C Tables 4.2.6.8 and 6.1.1.4'
N N 0.0311 0.0180 'International Tables Vol C Tables 4.2.6.8 and 6.1.1.4'
O O 0.0492 0.0322 'International Tables Vol C Tables 4.2.6.8 and 6.1.1.4'
P P 0.2955 0.4335 'International Tables Vol C Tables 4.2.6.8 and 6.1.1.4'
Pd Pd 0.1215 3.9337 'International Tables Vol C Tables 4.2.6.8 and 6.1.1.4'

loop_
_geom_angle_atom_site_label_1
_geom_angle_atom_site_label_2
_geom_angle_atom_site_label_3
_geom_angle
_geom_angle_site_symmetry_1
_geom_angle_site_symmetry_3
_geom_angle_publ_flag
P1 Pd1 Cl1 103.983(16) . . ?
N1 Pd1 Cl1 96.54(4) . . ?
N1 Pd1 P1 159.12(4) . . ?
C1 Pd1 Cl1 174.38(5) . . ?
C1 Pd1 P1 80.24(5) . . ?
C1 Pd1 N1 79.53(7) . . ?
O1 P1 Pd1 106.25(5) . . ?
O1 P1 C9 103.00(8) . . ?
O1 P1 C12 102.75(8) . . ?
C9 P1 Pd1 119.56(6) . . ?
C9 P1 C12 107.92(9) . . ?
C12 P1 Pd1 115.24(6) . . ?
C2 O1 P1 112.78(11) . . ?
C7 N1 Pd1 112.98(12) . . ?
C8 N1 Pd1 127.24(12) . . ?
C8 N1 C7 119.64(15) . . ?
C2 C1 Pd1 122.80(13) . . ?
C2 C1 C6 119.17(16) . . ?
C6 C1 Pd1 118.00(13) . . ?
C1 C2 O1 117.16(15) . . ?
C3 C2 O1 120.83(15) . . ?
C3 C2 C1 122.01(16) . . ?
C2 C3 H3 120.9 . . ?
C2 C3 C4 118.16(16) . . ?
C4 C3 H3 120.9 . . ?
C3 C4 H4 119.4 . . ?
C5 C4 C3 121.30(17) . . ?
C5 C4 H4 119.4 . . ?
C4 C5 H5 120.2 . . ?
C4 C5 C6 119.52(16) . . ?
C6 C5 H5 120.2 . . ?
C1 C6 C7 114.28(16) . . ?
C5 C6 C1 119.84(16) . . ?
C5 C6 C7 125.89(16) . . ?
N1 C7 C6 115.11(15) . . ?
N1 C7 C8 118.91(16) . 2_665 ?
C8 C7 C6 125.97(16) 2_665 . ?
N1 C8 C7 121.45(17) . 2_665 ?
N1 C8 H8 119.3 . . ?
C7 C8 H8 119.3 2_665 . ?
P1 C9 H9 107.8 . . ?
C10 C9 P1 109.60(14) . . ?
C10 C9 H9 107.8 . . ?
C10 C9 C11 111.35(16) . . ?
C11 C9 P1 112.35(13) . . ?
C11 C9 H9 107.8 . . ?
C9 C10 H10A 109.5 . . ?
C9 C10 H10B 109.5 . . ?
C9 C10 H10C 109.5 . . ?
H10A C10 H10B 109.5 . . ?
H10A C10 H10C 109.5 . . ?
H10B C10 H10C 109.5 . . ?
C9 C11 H11A 109.5 . . ?
C9 C11 H11B 109.5 . . ?
C9 C11 H11C 109.5 . . ?
H11A C11 H11B 109.5 . . ?
H11A C11 H11C 109.5 . . ?
H11B C11 H11C 109.5 . . ?
P1 C12 H12 108.6 . . ?
C13 C12 P1 110.11(13) . . ?
C13 C12 H12 108.6 . . ?
C14 C12 P1 109.86(13) . . ?
C14 C12 H12 108.6 . . ?
C14 C12 C13 111.10(16) . . ?
C12 C13 H13A 109.5 . . ?
C12 C13 H13B 109.5 . . ?
C12 C13 H13C 109.5 . . ?
H13A C13 H13B 109.5 . . ?
H13A C13 H13C 109.5 . . ?
H13B C13 H13C 109.5 . . ?
C12 C14 H14A 109.5 . . ?
C12 C14 H14B 109.5 . . ?
C12 C14 H14C 109.5 . . ?
H14A C14 H14B 109.5 . . ?
H14A C14 H14C 109.5 . . ?
H14B C14 H14C 109.5 . . ?
C18 O2 C15 107.8(5) . . ?
O2 C15 H15A 110.2 . . ?
O2 C15 H15B 110.2 . . ?
O2 C15 C16 107.5(5) . . ?
H15A C15 H15B 108.5 . . ?
C16 C15 H15A 110.2 . . ?
C16 C15 H15B 110.2 . . ?
C15 C16 H16A 111.4 . . ?
C15 C16 H16B 111.4 . . ?
H16A C16 H16B 109.3 . . ?
C17 C16 C15 101.9(4) . . ?
C17 C16 H16A 111.4 . . ?
C17 C16 H16B 111.4 . . ?
C16 C17 H17A 111.6 . . ?
C16 C17 H17B 111.6 . . ?
H17A C17 H17B 109.4 . . ?
C18 C17 C16 101.1(4) . . ?
C18 C17 H17A 111.6 . . ?
C18 C17 H17B 111.6 . . ?
O2 C18 C17 105.7(6) . . ?
O2 C18 H18A 110.6 . . ?
O2 C18 H18B 110.6 . . ?
C17 C18 H18A 110.6 . . ?
C17 C18 H18B 110.6 . . ?
H18A C18 H18B 108.7 . . ?
C18A O2A C15A 103.7(7) . . ?
O2A C15A H15C 110.9 . . ?
O2A C15A H15D 110.9 . . ?
O2A C15A C16A 104.2(9) . . ?
H15C C15A H15D 108.9 . . ?
C16A C15A H15C 110.9 . . ?
C16A C15A H15D 110.9 . . ?
C15A C16A H16C 111.0 . . ?
C15A C16A H16D 111.0 . . ?
H16C C16A H16D 109.0 . . ?
C17A C16A C15A 103.8(5) . . ?
C17A C16A H16C 111.0 . . ?
C17A C16A H16D 111.0 . . ?
C16A C17A H17C 111.0 . . ?
C16A C17A H17D 111.0 . . ?
H17C C17A H17D 109.0 . . ?
C18A C17A C16A 103.9(5) . . ?
C18A C17A H17C 111.0 . . ?
C18A C17A H17D 111.0 . . ?
O2A C18A C17A 105.9(9) . . ?
O2A C18A H18C 110.6 . . ?
O2A C18A H18D 110.6 . . ?
C17A C18A H18C 110.6 . . ?
C17A C18A H18D 110.6 . . ?
H18C C18A H18D 108.7 . . ?

loop_
_geom_bond_atom_site_label_1
_geom_bond_atom_site_label_2
_geom_bond_distance
_geom_bond_site_symmetry_2
_geom_bond_publ_flag
Pd1 Cl1 2.3710(4) . ?
Pd1 P1 2.2068(4) . ?
Pd1 N1 2.1360(15) . ?
Pd1 C1 1.9545(18) . ?
P1 O1 1.6608(13) . ?
P1 C9 1.8175(19) . ?
P1 C12 1.8237(18) . ?
O1 C2 1.392(2) . ?
N1 C7 1.361(2) . ?
N1 C8 1.333(2) . ?
C1 C2 1.390(2) . ?
C1 C6 1.399(2) . ?
C2 C3 1.384(3) . ?
C3 H3 0.9500 . ?
C3 C4 1.397(3) . ?
C4 H4 0.9500 . ?
C4 C5 1.392(3) . ?
C5 H5 0.9500 . ?
C5 C6 1.398(3) . ?
C6 C7 1.466(2) . ?
C7 C8 1.394(2) 2_665 ?
C8 H8 0.9500 . ?
C9 H9 1.0000 . ?
C9 C10 1.528(3) . ?
C9 C11 1.530(3) . ?
C10 H10A 0.9800 . ?
C10 H10B 0.9800 . ?
C10 H10C 0.9800 . ?
C11 H11A 0.9800 . ?
C11 H11B 0.9800 . ?
C11 H11C 0.9800 . ?
C12 H12 1.0000 . ?
C12 C13 1.533(3) . ?
C12 C14 1.530(3) . ?
C13 H13A 0.9800 . ?
C13 H13B 0.9800 . ?
C13 H13C 0.9800 . ?
C14 H14A 0.9800 . ?
C14 H14B 0.9800 . ?
C14 H14C 0.9800 . ?
O2 C15 1.433(10) . ?
O2 C18 1.428(9) . ?
C15 H15A 0.9900 . ?
C15 H15B 0.9900 . ?
C15 C16 1.518(6) . ?
C16 H16A 0.9900 . ?
C16 H16B 0.9900 . ?
C16 C17 1.513(6) . ?
C17 H17A 0.9900 . ?
C17 H17B 0.9900 . ?
C17 C18 1.501(6) . ?
C18 H18A 0.9900 . ?
C18 H18B 0.9900 . ?
O2A C15A 1.437(13) . ?
O2A C18A 1.424(10) . ?
C15A H15C 0.9900 . ?
C15A H15D 0.9900 . ?
C15A C16A 1.529(6) . ?
C16A H16C 0.9900 . ?
C16A H16D 0.9900 . ?
C16A C17A 1.525(7) . ?
C17A H17C 0.9900 . ?
C17A H17D 0.9900 . ?
C17A C18A 1.506(8) . ?
C18A H18C 0.9900 . ?
C18A H18D 0.9900 . ?

loop_
_geom_torsion_atom_site_label_1
_geom_torsion_atom_site_label_2
_geom_torsion_atom_site_label_3
_geom_torsion_atom_site_label_4
_geom_torsion
_geom_torsion_site_symmetry_1
_geom_torsion_site_symmetry_2
_geom_torsion_site_symmetry_3
_geom_torsion_site_symmetry_4
_geom_torsion_publ_flag
Pd1 P1 O1 C2 -8.62(12) . . . . ?
Pd1 P1 C9 C10 -39.49(16) . . . . ?
Pd1 P1 C9 C11 -163.85(12) . . . . ?
Pd1 P1 C12 C13 -75.30(14) . . . . ?
Pd1 P1 C12 C14 47.37(14) . . . . ?
Pd1 N1 C7 C6 -2.66(18) . . . . ?
Pd1 N1 C7 C8 176.23(12) . . . 2_665 ?
Pd1 N1 C8 C7 -175.63(12) . . . 2_665 ?
Pd1 C1 C2 O1 2.2(2) . . . . ?
Pd1 C1 C2 C3 -178.20(13) . . . . ?
Pd1 C1 C6 C5 177.61(13) . . . . ?
Pd1 C1 C6 C7 -2.7(2) . . . . ?
P1 O1 C2 C1 5.0(2) . . . . ?
P1 O1 C2 C3 -174.62(14) . . . . ?
O1 P1 C9 C10 77.97(14) . . . . ?
O1 P1 C9 C11 -46.39(16) . . . . ?
O1 P1 C12 C13 169.62(13) . . . . ?
O1 P1 C12 C14 -67.72(14) . . . . ?
O1 C2 C3 C4 -179.50(16) . . . . ?
C1 C2 C3 C4 0.9(3) . . . . ?
C1 C6 C7 N1 3.5(2) . . . . ?
C1 C6 C7 C8 -175.27(16) . . . 2_665 ?
C2 C1 C6 C5 -0.6(3) . . . . ?
C2 C1 C6 C7 179.04(15) . . . . ?
C2 C3 C4 C5 -1.1(3) . . . . ?
C3 C4 C5 C6 0.4(3) . . . . ?
C4 C5 C6 C1 0.4(3) . . . . ?
C4 C5 C6 C7 -179.17(17) . . . . ?
C5 C6 C7 N1 -176.85(16) . . . . ?
C5 C6 C7 C8 4.4(3) . . . 2_665 ?
C6 C1 C2 O1 -179.67(15) . . . . ?
C6 C1 C2 C3 -0.1(3) . . . . ?
C7 N1 C8 C7 -0.1(3) . . . 2_665 ?
C8 N1 C7 C6 -178.82(15) . . . . ?
C8 N1 C7 C8 0.1(3) . . . 2_665 ?
C9 P1 O1 C2 -135.11(12) . . . . ?
C9 P1 C12 C13 61.22(15) . . . . ?
C9 P1 C12 C14 -176.11(13) . . . . ?
C12 P1 O1 C2 112.80(12) . . . . ?
C12 P1 C9 C10 -173.81(14) . . . . ?
C12 P1 C9 C11 61.84(16) . . . . ?
O2 C15 C16 C17 23.5(11) . . . . ?
C15 O2 C18 C17 -24.8(15) . . . . ?
C15 C16 C17 C18 -36.9(5) . . . . ?
C16 C17 C18 O2 38.9(10) . . . . ?
C18 O2 C15 C16 0.4(16) . . . . ?
O2A C15A C16A C17A 26.3(12) . . . . ?
C15A O2A C18A C17A 41.7(19) . . . . ?
C15A C16A C17A C18A -1.6(8) . . . . ?
C16A C17A C18A O2A -24.0(14) . . . . ?
C18A O2A C15A C16A -42.2(18) . . . . ?
